data_7010194
loop_
_publ_author_name
'Charmant, Jonathan P. H.'
'King, Philip J.'
'Quesada-Pato, Roberto'
'Sappa, Enrico'
'Schaefer, Carsten'

_publ_section_title
;
 Reactivity of multi-site bound allenylidene towards alkynes and silica
 gel&#x200A;&#x2020;
;
_journal_issue 1
_journal_name_full 'Journal of the Chemical Society, Dalton Transactions'
_journal_page_first 46
_journal_paper_doi 10.1039/b006780f
_journal_year 2001
_chemical_formula_sum 'C38 H20 O9 Ru3'
_chemical_formula_weight 923.75
_chemical_name_systematic
; 
 ? 
;
_space_group_IT_number 14
_symmetry_cell_setting monoclinic
_symmetry_space_group_name_Hall '-P 2yn'
_symmetry_space_group_name_H-M 'P 1 21/n 1'
_atom_sites_solution_hydrogens geom
_atom_sites_solution_primary direct
_atom_sites_solution_secondary difmap
_audit_creation_method SHELXL-97
_cell_angle_alpha 90.00
_cell_angle_beta 102.732(9)
_cell_angle_gamma 90.00
_cell_formula_units_Z 4
_cell_length_a 13.279(2)
_cell_length_b 17.3738(16)
_cell_length_c 15.161(2)
_cell_measurement_reflns_used 355
_cell_measurement_temperature 173(2)
_cell_volume 3411.7(8)
_computing_cell_refinement 'Bruker SMART'
_computing_data_collection 'Bruker SMART'
_computing_data_reduction 'Bruker SHELXTL'
_computing_molecular_graphics 'Bruker SHELXTL'
_computing_publication_material 'Bruker SHELXTL'
_computing_structure_refinement 'SHELXL-97 (Sheldrick, 1997)'
_computing_structure_solution 'SHELXS-97 (Sheldrick, 1990)'
_diffrn_ambient_temperature 173(2)
_diffrn_measured_fraction_theta_full 1.000
_diffrn_measured_fraction_theta_max 1.000
_diffrn_measurement_device_type 'CCD area detector'
_diffrn_measurement_method 'omega scans'
_diffrn_radiation_monochromator graphite
_diffrn_radiation_source 'fine-focus sealed tube'
_diffrn_radiation_type MoK\a
_diffrn_radiation_wavelength 0.71073
_diffrn_reflns_av_R_equivalents 0.0368
_diffrn_reflns_av_sigmaI/netI 0.0301
_diffrn_reflns_limit_h_max 17
_diffrn_reflns_limit_h_min -17
_diffrn_reflns_limit_k_max 22
_diffrn_reflns_limit_k_min -22
_diffrn_reflns_limit_l_max 19
_diffrn_reflns_limit_l_min -19
_diffrn_reflns_number 35148
_diffrn_reflns_theta_full 27.49
_diffrn_reflns_theta_max 27.49
_diffrn_reflns_theta_min 1.81
_diffrn_standards_decay_% 0
_exptl_absorpt_coefficient_mu 1.367
_exptl_absorpt_correction_T_max 0.983
_exptl_absorpt_correction_T_min 0.735
_exptl_absorpt_correction_type multi-scan
_exptl_absorpt_process_details
; 
 G. M. Sheldrick. 
 SADABS: A program for absorption correction with the Siemens SMART system; 
 University of G\"ottingen: Germany, 1996.
;
_exptl_crystal_colour colourless
_exptl_crystal_density_diffrn 1.798
_exptl_crystal_density_method 'not measured'
_exptl_crystal_description block
_exptl_crystal_F_000 1808
_exptl_crystal_size_max 0.5
_exptl_crystal_size_mid 0.3
_exptl_crystal_size_min 0.02
_refine_diff_density_max 0.377
_refine_diff_density_min -0.541
_refine_diff_density_rms 0.072
_refine_ls_extinction_method none
_refine_ls_goodness_of_fit_ref 0.984
_refine_ls_hydrogen_treatment constr
_refine_ls_matrix_type full
_refine_ls_number_parameters 451
_refine_ls_number_reflns 7834
_refine_ls_number_restraints 0
_refine_ls_restrained_S_all 0.984
_refine_ls_R_factor_all 0.0342
_refine_ls_R_factor_gt 0.0222
_refine_ls_shift/su_max 0.003
_refine_ls_shift/su_mean 0.000
_refine_ls_structure_factor_coef Fsqd
_refine_ls_weighting_details 'calc w=1/[\s^2^(Fo^2^)+(0.0276P)^2^+0.0000P] where P=(Fo^2^+2Fc^2^)/3'
_refine_ls_weighting_scheme calc
_refine_ls_wR_factor_gt 0.0488
_refine_ls_wR_factor_ref 0.0515
_reflns_number_gt 6324
_reflns_number_total 7834
_reflns_threshold_expression >2sigma(I)
_cod_data_source_file b006780f.txt
_cod_data_source_block 5b
_cod_depositor_comments
;
The following automatic conversions were performed:
'_symmetry_cell_setting' value 'Monoclinic' changed to 'monoclinic'
according to '/home/saulius/struct/CIF-dictionaries/cif_core.dic'
dictionary named 'cif_core.dic' version 2.4.1 from 2010-06-29.

Automatic conversion script
Id: cif_fix_enum 1527 2010-12-29 10:47:43Z saulius 
;
_cod_original_sg_symbol_H-M P2(1)/n
_cod_database_code 7010194

loop_
_symmetry_equiv_pos_as_xyz
'x, y, z'
'-x+1/2, y+1/2, -z+1/2'
'-x, -y, -z'
'x-1/2, -y-1/2, z-1/2'

loop_
_atom_site_label
_atom_site_type_symbol
_atom_site_fract_x
_atom_site_fract_y
_atom_site_fract_z
_atom_site_U_iso_or_equiv
_atom_site_adp_type
_atom_site_occupancy
_atom_site_symmetry_multiplicity
_atom_site_calc_flag
_atom_site_refinement_flags
_atom_site_disorder_assembly
_atom_site_disorder_group
Ru1 Ru 0.317008(13) 0.607078(10) 0.825728(11) 0.02322(5) Uani 1 1 d . . .
Ru2 Ru 0.200242(13) 0.553330(10) 0.667260(11) 0.02123(5) Uani 1 1 d . . .
Ru3 Ru 0.005260(13) 0.730438(10) 0.682278(12) 0.02166(5) Uani 1 1 d . . .
C1 C 0.45626(19) 0.56121(14) 0.85232(16) 0.0325(5) Uani 1 1 d . . .
C2 C 0.29326(19) 0.57322(16) 0.94223(17) 0.0364(6) Uani 1 1 d . . .
C3 C 0.35955(19) 0.70699(16) 0.86606(16) 0.0344(6) Uani 1 1 d . . .
C4 C 0.23980(18) 0.51309(13) 0.56183(16) 0.0303(5) Uani 1 1 d . . .
C5 C 0.06901(19) 0.50152(14) 0.63397(16) 0.0320(5) Uani 1 1 d . . .
C6 C 0.25823(18) 0.47466(14) 0.75186(16) 0.0333(5) Uani 1 1 d . . .
C7 C 0.02070(17) 0.81449(13) 0.60226(16) 0.0276(5) Uani 1 1 d . . .
C8 C -0.05691(19) 0.66087(14) 0.58942(16) 0.0316(5) Uani 1 1 d . . .
C9 C -0.12583(19) 0.77431(14) 0.70008(16) 0.0323(5) Uani 1 1 d . . .
C11 C 0.32373(16) 0.64223(12) 0.69258(14) 0.0210(4) Uani 1 1 d . . .
C12 C 0.23349(16) 0.68162(12) 0.64282(14) 0.0212(4) Uani 1 1 d . . .
C14 C 0.14841(16) 0.67961(11) 0.68623(14) 0.0207(4) Uani 1 1 d . . .
C15 C 0.16264(16) 0.63634(12) 0.76680(14) 0.0202(4) Uani 1 1 d . . .
C16 C 0.06210(16) 0.64381(12) 0.79801(14) 0.0213(4) Uani 1 1 d . . .
C17 C 0.04800(16) 0.71609(12) 0.84128(14) 0.0229(5) Uani 1 1 d . . .
C18 C 0.09824(17) 0.78447(12) 0.81862(14) 0.0246(5) Uani 1 1 d . . .
H18 H 0.1505 0.7810 0.7849 0.029 Uiso 1 1 calc R . .
C19 C 0.06838(19) 0.85736(13) 0.84761(16) 0.0328(5) Uani 1 1 d . . .
H19 H 0.0999 0.9028 0.8315 0.039 Uiso 1 1 calc R . .
C20 C -0.0042(2) 0.86299(14) 0.89775(17) 0.0372(6) Uani 1 1 d . . .
H20 H -0.0247 0.9122 0.9149 0.045 Uiso 1 1 calc R . .
C21 C -0.04946(19) 0.79570(14) 0.92451(16) 0.0327(5) Uani 1 1 d . . .
H21 H -0.0982 0.8000 0.9617 0.039 Uiso 1 1 calc R . .
C22 C -0.02437(17) 0.72552(13) 0.89800(15) 0.0267(5) Uani 1 1 d . . .
H22 H -0.0554 0.6812 0.9174 0.032 Uiso 1 1 calc R . .
C23 C 0.00115(17) 0.57458(12) 0.81525(14) 0.0242(5) Uani 1 1 d . . .
C24 C 0.05020(19) 0.50929(14) 0.85717(16) 0.0348(6) Uani 1 1 d . . .
H24 H 0.1235 0.5075 0.8730 0.042 Uiso 1 1 calc R . .
C25 C -0.0063(2) 0.44661(14) 0.8762(2) 0.0437(7) Uani 1 1 d . . .
H25 H 0.0286 0.4025 0.9050 0.052 Uiso 1 1 calc R . .
C26 C -0.1116(2) 0.44793(15) 0.8539(2) 0.0462(7) Uani 1 1 d . . .
H26 H -0.1498 0.4055 0.8689 0.055 Uiso 1 1 calc R . .
C27 C -0.1627(2) 0.51089(15) 0.8095(2) 0.0464(7) Uani 1 1 d . . .
H27 H -0.2360 0.5113 0.7921 0.056 Uiso 1 1 calc R . .
C28 C -0.10609(19) 0.57368(14) 0.79059(17) 0.0364(6) Uani 1 1 d . . .
H28 H -0.1415 0.6169 0.7601 0.044 Uiso 1 1 calc R . .
C29 C 0.42485(16) 0.64536(13) 0.66585(14) 0.0225(4) Uani 1 1 d . . .
C30 C 0.47546(18) 0.58043(14) 0.64486(16) 0.0314(5) Uani 1 1 d . . .
H30 H 0.4428 0.5317 0.6438 0.038 Uiso 1 1 calc R . .
C31 C 0.57264(18) 0.58469(15) 0.62542(17) 0.0357(6) Uani 1 1 d . . .
H31 H 0.6053 0.5393 0.6108 0.043 Uiso 1 1 calc R . .
C32 C 0.62216(19) 0.65507(15) 0.62732(17) 0.0364(6) Uani 1 1 d . . .
H32 H 0.6885 0.6584 0.6136 0.044 Uiso 1 1 calc R . .
C33 C 0.57378(18) 0.72014(14) 0.64940(16) 0.0331(6) Uani 1 1 d . . .
H33 H 0.6072 0.7687 0.6512 0.040 Uiso 1 1 calc R . .
C34 C 0.47685(17) 0.71545(13) 0.66899(15) 0.0278(5) Uani 1 1 d . . .
H34 H 0.4452 0.7609 0.6849 0.033 Uiso 1 1 calc R . .
C35 C 0.22351(16) 0.72298(12) 0.55432(14) 0.0225(4) Uani 1 1 d . . .
C36 C 0.26133(17) 0.79771(13) 0.55228(15) 0.0262(5) Uani 1 1 d . . .
H36 H 0.2979 0.8208 0.6067 0.031 Uiso 1 1 calc R . .
C37 C 0.24643(19) 0.83856(14) 0.47242(16) 0.0325(5) Uani 1 1 d . . .
H37 H 0.2725 0.8895 0.4724 0.039 Uiso 1 1 calc R . .
C38 C 0.19380(19) 0.80575(15) 0.39252(16) 0.0356(6) Uani 1 1 d . . .
H38 H 0.1840 0.8339 0.3376 0.043 Uiso 1 1 calc R . .
C39 C 0.1554(2) 0.73180(15) 0.39280(16) 0.0374(6) Uani 1 1 d . . .
H39 H 0.1191 0.7090 0.3380 0.045 Uiso 1 1 calc R . .
C40 C 0.16994(18) 0.69084(14) 0.47339(15) 0.0310(5) Uani 1 1 d . . .
H40 H 0.1429 0.6402 0.4732 0.037 Uiso 1 1 calc R . .
O1 O 0.53525(14) 0.53363(11) 0.86745(13) 0.0495(5) Uani 1 1 d . . .
O2 O 0.28293(16) 0.55960(14) 1.01244(13) 0.0623(6) Uani 1 1 d . . .
O3 O 0.38541(16) 0.76822(11) 0.88569(14) 0.0558(6) Uani 1 1 d . . .
O4 O 0.26463(14) 0.49217(11) 0.49922(12) 0.0466(5) Uani 1 1 d . . .
O5 O -0.00591(14) 0.46755(11) 0.61572(13) 0.0497(5) Uani 1 1 d . . .
O6 O 0.27791(15) 0.41536(10) 0.78491(13) 0.0445(5) Uani 1 1 d . . .
O7 O 0.02839(13) 0.86389(10) 0.55468(12) 0.0408(4) Uani 1 1 d . . .
O8 O -0.09421(16) 0.62001(11) 0.53321(12) 0.0500(5) Uani 1 1 d . . .
O9 O -0.19976(14) 0.80281(12) 0.70825(14) 0.0513(5) Uani 1 1 d . . .

loop_
_atom_site_aniso_label
_atom_site_aniso_U_11
_atom_site_aniso_U_22
_atom_site_aniso_U_33
_atom_site_aniso_U_23
_atom_site_aniso_U_13
_atom_site_aniso_U_12
Ru1 0.01951(9) 0.02956(10) 0.02069(9) 0.00288(7) 0.00462(7) 0.00098(7)
Ru2 0.02059(9) 0.02133(9) 0.02316(9) -0.00150(7) 0.00783(7) -0.00029(7)
Ru3 0.01842(9) 0.02444(9) 0.02224(9) -0.00009(7) 0.00474(7) 0.00109(7)
C1 0.0293(14) 0.0382(14) 0.0294(13) 0.0063(11) 0.0054(10) -0.0007(11)
C2 0.0260(13) 0.0521(16) 0.0300(13) 0.0082(12) 0.0037(10) 0.0016(11)
C3 0.0275(13) 0.0459(15) 0.0278(13) -0.0032(12) 0.0021(10) 0.0010(12)
C4 0.0272(13) 0.0301(12) 0.0352(13) -0.0015(10) 0.0100(11) -0.0012(10)
C5 0.0328(14) 0.0297(12) 0.0360(13) -0.0090(11) 0.0127(11) -0.0015(11)
C6 0.0334(14) 0.0346(13) 0.0372(14) 0.0036(12) 0.0191(11) 0.0043(11)
C7 0.0219(12) 0.0319(13) 0.0281(12) -0.0041(10) 0.0036(9) 0.0033(10)
C8 0.0296(13) 0.0343(13) 0.0302(13) 0.0042(11) 0.0053(10) -0.0006(10)
C9 0.0253(13) 0.0343(13) 0.0365(13) -0.0001(11) 0.0052(10) 0.0005(10)
C11 0.0211(11) 0.0215(10) 0.0212(10) -0.0011(9) 0.0064(9) -0.0007(9)
C12 0.0231(11) 0.0208(11) 0.0199(10) -0.0025(8) 0.0048(9) -0.0013(9)
C14 0.0199(11) 0.0205(11) 0.0214(10) -0.0046(8) 0.0036(8) -0.0004(8)
C15 0.0187(11) 0.0204(10) 0.0226(10) -0.0016(9) 0.0068(8) -0.0004(8)
C16 0.0201(11) 0.0252(11) 0.0189(10) 0.0012(9) 0.0051(8) 0.0013(9)
C17 0.0214(11) 0.0280(12) 0.0195(10) 0.0007(9) 0.0051(9) 0.0008(9)
C18 0.0255(12) 0.0273(12) 0.0229(11) -0.0027(9) 0.0096(9) -0.0039(9)
C19 0.0417(15) 0.0234(12) 0.0357(13) -0.0038(10) 0.0133(11) -0.0071(10)
C20 0.0463(16) 0.0287(13) 0.0409(15) -0.0084(11) 0.0191(12) 0.0027(11)
C21 0.0353(14) 0.0376(13) 0.0297(13) -0.0045(11) 0.0167(11) 0.0000(11)
C22 0.0262(12) 0.0296(12) 0.0266(12) -0.0015(10) 0.0109(9) -0.0030(10)
C23 0.0237(12) 0.0253(11) 0.0266(11) -0.0029(9) 0.0118(9) -0.0019(9)
C24 0.0276(13) 0.0350(14) 0.0439(15) 0.0058(11) 0.0124(11) -0.0018(10)
C25 0.0420(16) 0.0293(13) 0.0644(19) 0.0104(13) 0.0214(14) 0.0025(12)
C26 0.0434(17) 0.0297(14) 0.074(2) -0.0020(13) 0.0304(15) -0.0105(12)
C27 0.0264(14) 0.0396(15) 0.075(2) -0.0026(14) 0.0158(14) -0.0065(12)
C28 0.0278(13) 0.0339(13) 0.0480(16) 0.0030(12) 0.0094(11) -0.0007(11)
C29 0.0203(11) 0.0276(11) 0.0191(10) 0.0011(9) 0.0032(9) 0.0004(9)
C30 0.0275(13) 0.0271(12) 0.0422(14) -0.0036(11) 0.0132(11) -0.0033(10)
C31 0.0270(13) 0.0367(14) 0.0469(15) -0.0056(12) 0.0155(11) 0.0032(11)
C32 0.0222(12) 0.0483(16) 0.0408(15) 0.0010(12) 0.0112(11) -0.0032(11)
C33 0.0266(13) 0.0343(14) 0.0375(14) 0.0038(11) 0.0052(10) -0.0083(10)
C34 0.0250(12) 0.0259(12) 0.0317(12) -0.0021(10) 0.0047(10) 0.0003(9)
C35 0.0202(11) 0.0266(11) 0.0222(11) 0.0022(9) 0.0078(9) 0.0040(9)
C36 0.0259(12) 0.0275(11) 0.0260(12) -0.0003(10) 0.0076(9) 0.0019(10)
C37 0.0316(13) 0.0298(13) 0.0380(14) 0.0082(11) 0.0115(11) 0.0018(10)
C38 0.0366(14) 0.0450(15) 0.0274(13) 0.0145(11) 0.0117(11) 0.0087(12)
C39 0.0369(15) 0.0495(16) 0.0241(12) 0.0043(11) 0.0030(11) -0.0030(12)
C40 0.0331(13) 0.0339(13) 0.0259(12) 0.0020(10) 0.0062(10) -0.0059(10)
O1 0.0283(10) 0.0570(12) 0.0613(13) 0.0115(10) 0.0058(9) 0.0125(9)
O2 0.0472(13) 0.1086(19) 0.0321(11) 0.0215(12) 0.0110(9) -0.0022(12)
O3 0.0532(14) 0.0447(12) 0.0639(14) -0.0210(10) 0.0010(10) -0.0091(10)
O4 0.0488(12) 0.0577(12) 0.0384(10) -0.0155(9) 0.0207(9) 0.0014(9)
O5 0.0381(11) 0.0500(12) 0.0629(13) -0.0206(10) 0.0148(10) -0.0192(9)
O6 0.0601(13) 0.0307(10) 0.0470(11) 0.0102(9) 0.0213(9) 0.0104(9)
O7 0.0397(11) 0.0414(10) 0.0411(10) 0.0140(9) 0.0084(8) 0.0044(8)
O8 0.0619(14) 0.0432(11) 0.0379(11) -0.0082(9) -0.0044(9) -0.0121(10)
O9 0.0276(10) 0.0586(12) 0.0698(14) -0.0012(11) 0.0152(9) 0.0125(9)

loop_
_atom_type_symbol
_atom_type_description
_atom_type_scat_dispersion_real
_atom_type_scat_dispersion_imag
_atom_type_scat_source
C C 0.0033 0.0016 'International Tables Vol C Tables 4.2.6.8 and 6.1.1.4'
H H 0.0000 0.0000 'International Tables Vol C Tables 4.2.6.8 and 6.1.1.4'
O O 0.0106 0.0060 'International Tables Vol C Tables 4.2.6.8 and 6.1.1.4'
Ru Ru -1.2594 0.8363 'International Tables Vol C Tables 4.2.6.8 and 6.1.1.4'

loop_
_geom_angle_atom_site_label_1
_geom_angle_atom_site_label_2
_geom_angle_atom_site_label_3
_geom_angle
_geom_angle_site_symmetry_1
_geom_angle_site_symmetry_3
_geom_angle_publ_flag
C3 Ru1 C2 94.62(11) . . ?
C3 Ru1 C1 96.05(10) . . ?
C2 Ru1 C1 91.40(10) . . ?
C3 Ru1 C15 96.27(9) . . ?
C2 Ru1 C15 96.90(9) . . ?
C1 Ru1 C15 164.53(9) . . ?
C3 Ru1 C11 88.35(9) . . ?
C2 Ru1 C11 173.19(9) . . ?
C1 Ru1 C11 94.38(9) . . ?
C15 Ru1 C11 76.66(8) . . ?
C3 Ru1 C6 173.57(9) . . ?
C2 Ru1 C6 91.72(10) . . ?
C1 Ru1 C6 84.81(9) . . ?
C15 Ru1 C6 81.92(8) . . ?
C11 Ru1 C6 85.23(7) . . ?
C3 Ru1 Ru2 132.37(7) . . ?
C2 Ru1 Ru2 121.41(8) . . ?
C1 Ru1 Ru2 111.59(7) . . ?
C15 Ru1 Ru2 52.95(6) . . ?
C11 Ru1 Ru2 52.87(6) . . ?
C6 Ru1 Ru2 42.11(5) . . ?
C6 Ru2 C4 98.87(10) . . ?
C6 Ru2 C5 92.81(10) . . ?
C4 Ru2 C5 90.54(10) . . ?
C6 Ru2 C15 97.21(9) . . ?
C4 Ru2 C15 160.88(9) . . ?
C5 Ru2 C15 98.94(8) . . ?
C6 Ru2 C11 101.99(9) . . ?
C4 Ru2 C11 94.01(9) . . ?
C5 Ru2 C11 163.64(9) . . ?
C15 Ru2 C11 72.51(7) . . ?
C6 Ru2 C12 136.92(9) . . ?
C4 Ru2 C12 96.91(9) . . ?
C5 Ru2 C12 126.90(9) . . ?
C15 Ru2 C12 64.13(7) . . ?
C11 Ru2 C12 36.91(7) . . ?
C6 Ru2 C14 132.33(9) . . ?
C4 Ru2 C14 125.90(9) . . ?
C5 Ru2 C14 101.36(9) . . ?
C15 Ru2 C14 35.96(7) . . ?
C11 Ru2 C14 63.41(7) . . ?
C12 Ru2 C14 35.73(7) . . ?
C6 Ru2 Ru1 65.61(7) . . ?
C4 Ru2 Ru1 130.73(7) . . ?
C5 Ru2 Ru1 134.25(7) . . ?
C15 Ru2 Ru1 49.26(5) . . ?
C11 Ru2 Ru1 49.78(5) . . ?
C12 Ru2 Ru1 73.72(5) . . ?
C14 Ru2 Ru1 72.24(5) . . ?
C8 Ru3 C7 95.98(10) . . ?
C8 Ru3 C9 95.43(10) . . ?
C7 Ru3 C9 90.73(10) . . ?
C8 Ru3 C14 89.79(9) . . ?
C7 Ru3 C14 96.64(9) . . ?
C9 Ru3 C14 170.48(9) . . ?
C8 Ru3 C16 99.45(9) . . ?
C7 Ru3 C16 154.82(9) . . ?
C9 Ru3 C16 107.37(9) . . ?
C14 Ru3 C16 63.81(8) . . ?
C8 Ru3 C18 163.97(9) . . ?
C7 Ru3 C18 98.15(9) . . ?
C9 Ru3 C18 91.93(9) . . ?
C14 Ru3 C18 81.11(8) . . ?
C16 Ru3 C18 64.70(7) . . ?
C8 Ru3 C17 130.96(9) . . ?
C7 Ru3 C17 133.06(9) . . ?
C9 Ru3 C17 85.53(9) . . ?
C14 Ru3 C17 85.04(8) . . ?
C16 Ru3 C17 36.07(7) . . ?
C18 Ru3 C17 35.53(7) . . ?
O1 C1 Ru1 178.7(2) . . ?
O2 C2 Ru1 174.0(3) . . ?
O3 C3 Ru1 176.3(2) . . ?
O4 C4 Ru2 177.3(2) . . ?
O5 C5 Ru2 176.5(2) . . ?
O6 C6 Ru2 161.8(2) . . ?
O6 C6 Ru1 125.92(19) . . ?
Ru2 C6 Ru1 72.28(8) . . ?
O7 C7 Ru3 179.1(2) . . ?
O8 C8 Ru3 179.2(2) . . ?
O9 C9 Ru3 176.5(2) . . ?
C12 C11 C29 122.48(18) . . ?
C12 C11 Ru1 115.39(14) . . ?
C29 C11 Ru1 119.87(14) . . ?
C12 C11 Ru2 75.10(12) . . ?
C29 C11 Ru2 130.87(15) . . ?
Ru1 C11 Ru2 77.35(7) . . ?
C14 C12 C11 113.48(18) . . ?
C14 C12 C35 120.04(19) . . ?
C11 C12 C35 126.48(19) . . ?
C14 C12 Ru2 72.83(12) . . ?
C11 C12 Ru2 67.99(11) . . ?
C35 C12 Ru2 128.35(14) . . ?
C15 C14 C12 116.33(19) . . ?
C15 C14 Ru3 101.41(14) . . ?
C12 C14 Ru3 141.76(16) . . ?
C15 C14 Ru2 67.63(11) . . ?
C12 C14 Ru2 71.44(11) . . ?
Ru3 C14 Ru2 133.30(10) . . ?
C14 C15 C16 105.38(17) . . ?
C14 C15 Ru1 115.29(14) . . ?
C16 C15 Ru1 136.74(15) . . ?
C14 C15 Ru2 76.42(12) . . ?
C16 C15 Ru2 127.75(14) . . ?
Ru1 C15 Ru2 77.79(7) . . ?
C17 C16 C23 119.10(18) . . ?
C17 C16 C15 115.22(18) . . ?
C23 C16 C15 122.00(18) . . ?
C17 C16 Ru3 74.08(12) . . ?
C23 C16 Ru3 123.71(15) . . ?
C15 C16 Ru3 88.94(12) . . ?
C22 C17 C18 117.11(19) . . ?
C22 C17 C16 122.81(19) . . ?
C18 C17 C16 119.62(18) . . ?
C22 C17 Ru3 123.89(16) . . ?
C18 C17 Ru3 71.92(12) . . ?
C16 C17 Ru3 69.85(11) . . ?
C19 C18 C17 119.0(2) . . ?
C19 C18 Ru3 119.79(16) . . ?
C17 C18 Ru3 72.54(12) . . ?
C20 C19 C18 121.2(2) . . ?
C19 C20 C21 120.0(2) . . ?
C22 C21 C20 120.9(2) . . ?
C21 C22 C17 121.6(2) . . ?
C24 C23 C28 117.6(2) . . ?
C24 C23 C16 121.1(2) . . ?
C28 C23 C16 121.4(2) . . ?
C25 C24 C23 121.0(2) . . ?
C26 C25 C24 120.4(2) . . ?
C25 C26 C27 120.1(2) . . ?
C26 C27 C28 119.4(2) . . ?
C27 C28 C23 121.5(2) . . ?
C30 C29 C34 117.2(2) . . ?
C30 C29 C11 123.1(2) . . ?
C34 C29 C11 119.50(19) . . ?
C29 C30 C31 121.8(2) . . ?
C32 C31 C30 120.1(2) . . ?
C33 C32 C31 119.0(2) . . ?
C32 C33 C34 120.6(2) . . ?
C33 C34 C29 121.3(2) . . ?
C40 C35 C36 118.0(2) . . ?
C40 C35 C12 121.52(19) . . ?
C36 C35 C12 120.26(19) . . ?
C37 C36 C35 121.0(2) . . ?
C36 C37 C38 120.3(2) . . ?
C37 C38 C39 119.8(2) . . ?
C38 C39 C40 119.9(2) . . ?
C39 C40 C35 120.9(2) . . ?

loop_
_geom_bond_atom_site_label_1
_geom_bond_atom_site_label_2
_geom_bond_distance
_geom_bond_site_symmetry_2
_geom_bond_publ_flag
Ru1 C3 1.885(3) . ?
Ru1 C2 1.952(2) . ?
Ru1 C1 1.972(3) . ?
Ru1 C15 2.110(2) . ?
Ru1 C11 2.130(2) . ?
Ru1 C6 2.602(2) . ?
Ru1 Ru2 2.7215(4) . ?
Ru2 C6 1.916(2) . ?
Ru2 C4 1.921(2) . ?
Ru2 C5 1.927(2) . ?
Ru2 C15 2.222(2) . ?
Ru2 C11 2.224(2) . ?
Ru2 C12 2.318(2) . ?
Ru2 C14 2.336(2) . ?
Ru3 C8 1.901(3) . ?
Ru3 C7 1.938(2) . ?
Ru3 C9 1.973(2) . ?
Ru3 C14 2.085(2) . ?
Ru3 C16 2.309(2) . ?
Ru3 C18 2.357(2) . ?
Ru3 C17 2.365(2) . ?
C1 O1 1.130(3) . ?
C2 O2 1.128(3) . ?
C3 O3 1.137(3) . ?
C4 O4 1.131(3) . ?
C5 O5 1.137(3) . ?
C6 O6 1.150(3) . ?
C7 O7 1.140(3) . ?
C8 O8 1.136(3) . ?
C9 O9 1.130(3) . ?
C11 C12 1.440(3) . ?
C11 C29 1.487(3) . ?
C12 C14 1.428(3) . ?
C12 C35 1.502(3) . ?
C14 C15 1.411(3) . ?
C15 C16 1.517(3) . ?
C16 C17 1.448(3) . ?
C16 C23 1.504(3) . ?
C17 C22 1.433(3) . ?
C17 C18 1.441(3) . ?
C18 C19 1.425(3) . ?
C19 C20 1.357(3) . ?
C20 C21 1.414(3) . ?
C21 C22 1.348(3) . ?
C23 C24 1.390(3) . ?
C23 C28 1.390(3) . ?
C24 C25 1.388(3) . ?
C25 C26 1.364(4) . ?
C26 C27 1.382(4) . ?
C27 C28 1.390(3) . ?
C29 C30 1.386(3) . ?
C29 C34 1.395(3) . ?
C30 C31 1.388(3) . ?
C31 C32 1.386(3) . ?
C32 C33 1.378(3) . ?
C33 C34 1.386(3) . ?
C35 C40 1.392(3) . ?
C35 C36 1.395(3) . ?
C36 C37 1.380(3) . ?
C37 C38 1.381(3) . ?
C38 C39 1.383(4) . ?
C39 C40 1.390(3) . ?
